data_4310706
loop_
_publ_author_name
'Peter C. Burns'
'Cara M. Alexopoulos'
'Peter J. Hotchkiss'
'Andrew J. Locock'

_publ_contact_author_address
;
Department of Civil Engineering and Geological Sciences
University of Notre Dame
Notre Dame, IN 46556
USA
;
_publ_contact_author_email pburns@nd.edu
_publ_contact_author_fax 5746319236
_publ_contact_author_name 'Burns, Peter C.'
_publ_contact_author_phone 5746317852
_publ_section_title
;
 An Unprecedented Uranyl Phosphate Framework in the Structure of
 [(UO2)3(PO4)O(OH)(H2O)2](H2O)
;
_journal_name_full 'Inorganic Chemistry'
_journal_page_first 1816
_journal_page_last 1818
_journal_paper_doi 10.1021/ic0348547
_journal_volume 43
_journal_year 2004
_chemical_formula_sum 'H7 O15 P U3'
_chemical_formula_weight 992.12
_space_group_IT_number 135
_symmetry_cell_setting tetragonal
_symmetry_space_group_name_Hall '-P 4c 2ab'
_symmetry_space_group_name_H-M 'P 42/m b c'
_audit_conform_dict_location ftp://ftp.iucr.org/pub/cif_core.dic
_audit_conform_dict_name cif_core.dic
_audit_conform_dict_version 2.2
_audit_creation_date 2003-07-16
_audit_creation_method 'WinGX routine CIF_UPDATE'
_cell_angle_alpha 90
_cell_angle_beta 90
_cell_angle_gamma 90
_cell_formula_units_Z 8
_cell_length_a 14.0153(14)
_cell_length_b 14.0153(14)
_cell_length_c 13.0833(18)
_cell_measurement_temperature 293(2)
_cell_volume 2569.9(5)
_computing_cell_refinement 'Bruker SMART'
_computing_data_collection 'Bruker SMART'
_computing_data_reduction 'Bruker SAINT'
_computing_molecular_graphics 'Bruker SHELXTL'
_computing_publication_material 'Bruker SHELXTL'
_computing_structure_refinement 'SHELXL-97 (Sheldrick, 1997)'
_computing_structure_solution 'SHELXS-97 (Sheldrick, 1990)'
_diffrn_ambient_temperature 293(2)
_diffrn_measured_fraction_theta_full 0.996
_diffrn_measured_fraction_theta_max 0.996
_diffrn_measurement_device_type 'CCD area detector'
_diffrn_measurement_method 'phi and omega scans'
_diffrn_radiation_type MoK\a
_diffrn_radiation_wavelength 0.71073
_diffrn_reflns_limit_h_max 21
_diffrn_reflns_limit_h_min -21
_diffrn_reflns_limit_k_max 22
_diffrn_reflns_limit_k_min -22
_diffrn_reflns_limit_l_max 20
_diffrn_reflns_limit_l_min -20
_diffrn_reflns_number 37269
_diffrn_reflns_theta_full 34.54
_diffrn_reflns_theta_max 34.54
_diffrn_reflns_theta_min 2.05
_exptl_absorpt_coefficient_mu 37.916
_exptl_absorpt_correction_T_max 0.6001
_exptl_absorpt_correction_T_min 0.3049
_exptl_absorpt_correction_type integration
_exptl_crystal_colour yellow
_exptl_crystal_density_diffrn 5.128
_exptl_crystal_density_method 'not measured'
_exptl_crystal_description tabular
_exptl_crystal_F_000 3344
_exptl_crystal_size_length 0.07
_exptl_crystal_size_max 0.07
_exptl_crystal_size_min 0.02
_refine_diff_density_max 3.336
_refine_diff_density_min -2.813
_refine_ls_extinction_method none
_refine_ls_goodness_of_fit_ref 0.751
_refine_ls_hydrogen_treatment none
_refine_ls_matrix_type full
_refine_ls_number_parameters 95
_refine_ls_number_reflns 2831
_refine_ls_number_restraints 0
_refine_ls_restrained_S_all 0.751
_refine_ls_R_factor_gt 0.0336
_refine_ls_shift/su_max 0
_refine_ls_structure_factor_coef Fsqd
_refine_ls_weighting_details 'calc w=1/[\s^2^(Fo^2^)+(0.0130P)^2^+0.0000P] where P=(Fo^2^+2Fc^2^)/3'
_refine_ls_weighting_scheme calc
_refine_ls_wR_factor_ref 0.0538
_reflns_number_gt 1383
_reflns_number_total 2831
_reflns_threshold_expression >2sigma(I)
_cod_data_source_file ic0348547si20040113_060709.cif
_cod_data_source_block global
_cod_depositor_comments
;
The following automatic conversions were performed:
'_symmetry_cell_setting' value 'Tetragonal' changed to 'tetragonal'
according to '/home/saulius/struct/CIF-dictionaries/cif_core.dic'
dictionary named 'cif_core.dic' version 2.4.1 from 2010-06-29.

Automatic conversion script
Id: cif_fix_enum 1527 2010-12-29 10:47:43Z saulius 
;
_cod_database_code 4310706
_exptl_crystal__size_mid 0.021

loop_
_symmetry_equiv_pos_as_xyz
'x, y, z'
'-x, -y, z'
'-y, x, z+1/2'
'y, -x, z+1/2'
'-x+1/2, y+1/2, -z'
'x+1/2, -y+1/2, -z'
'y+1/2, x+1/2, -z+1/2'
'-y+1/2, -x+1/2, -z+1/2'
'-x, -y, -z'
'x, y, -z'
'y, -x, -z-1/2'
'-y, x, -z-1/2'
'x-1/2, -y-1/2, z'
'-x-1/2, y-1/2, z'
'-y-1/2, -x-1/2, z-1/2'
'y-1/2, x-1/2, z-1/2'

loop_
_atom_site_label
_atom_site_type_symbol
_atom_site_fract_x
_atom_site_fract_y
_atom_site_fract_z
_atom_site_U_iso_or_equiv
_atom_site_adp_type
_atom_site_occupancy
_atom_site_calc_flag
_atom_site_refinement_flags
_atom_site_disorder_group
_atom_site_disorder_assembly
U1 U 0.5 0 0 0.01100(13) Uani 1 d S . .
U2 U 0 0 0 0.01210(13) Uani 1 d S . .
U3 U 0.245587(18) 0.00615(2) 0.144843(16) 0.01472(6) Uani 1 d . . .
P1 P 0.5 0 0.25 0.0097(8) Uani 1 d S . .
P2 P 0 0 0.25 0.0097(8) Uani 1 d S . .
O1 O -0.0058(7) 0.1263(6) 0 0.026(2) Uani 1 d S . .
O2 O 0.5302(5) -0.1215(5) 0 0.0156(18) Uani 1 d S . .
O3 O 0.2655(4) 0.1284(4) 0.1230(4) 0.0224(13) Uani 1 d . . .
O4 O 0.2292(5) -0.1146(4) 0.1745(4) 0.0288(15) Uani 1 d . . .
O5 O 0.4152(4) -0.0007(5) 0.1755(4) 0.0180(12) Uani 1 d . . .
O6 O 0.0811(4) 0.0285(4) 0.1768(4) 0.0161(13) Uani 1 d . . .
O7 O 0.1598(5) 0.0025(7) 0 0.0221(18) Uani 1 d S . .
O8 O 0.3395(5) -0.0463(6) 0 0.0127(17) Uani 1 d S . .
O9 O 0.2499(5) 0.0496(5) 0.3254(4) 0.0441(19) Uani 1 d . . .
O10 O 0.1551(11) 0.2697(12) 0 0.110(5) Uiso 1 d S . .

loop_
_atom_site_aniso_label
_atom_site_aniso_U_11
_atom_site_aniso_U_22
_atom_site_aniso_U_33
_atom_site_aniso_U_23
_atom_site_aniso_U_13
_atom_site_aniso_U_12
U1 0.0092(2) 0.0151(3) 0.0088(4) 0 0 -0.0006(3)
U2 0.0101(3) 0.0171(3) 0.0091(4) 0 0 0.0005(3)
U3 0.00933(11) 0.02516(14) 0.00965(9) 0.00082(15) -0.00024(14) -0.00060(13)
P1 0.0126(12) 0.0126(12) 0.004(2) 0 0 -0.0007(18)
P2 0.0115(11) 0.0115(11) 0.006(2) 0 0 0
O1 0.024(5) 0.019(4) 0.036(6) 0 0 0.001(4)
O2 0.013(4) 0.011(4) 0.023(5) 0 0 0.004(3)
O3 0.023(3) 0.028(3) 0.017(3) -0.001(2) 0.001(3) 0.003(3)
O4 0.032(4) 0.033(3) 0.021(3) 0.011(3) 0.001(3) -0.007(3)
O5 0.011(2) 0.028(3) 0.015(3) 0.001(3) -0.004(2) 0.003(3)
O6 0.012(3) 0.027(3) 0.009(3) 0.004(2) 0.003(2) -0.002(2)
O7 0.007(3) 0.050(5) 0.010(4) 0 0 -0.001(5)
O8 0.004(3) 0.027(4) 0.007(4) 0 0 -0.004(3)
O9 0.029(4) 0.091(5) 0.013(3) -0.008(3) 0.003(3) 0.000(4)

loop_
_atom_type_symbol
_atom_type_description
_atom_type_scat_dispersion_real
_atom_type_scat_dispersion_imag
_atom_type_scat_source
O O 0.0106 0.006 'International Tables Vol C Tables 4.2.6.8 and 6.1.1.4'
P P 0.1023 0.0942 'International Tables Vol C Tables 4.2.6.8 and 6.1.1.4'
U U -9.6767 9.6646 'International Tables Vol C Tables 4.2.6.8 and 6.1.1.4'
H H 0 0 'International Tables Vol C Tables 4.2.6.8 and 6.1.1.4'

loop_
_geom_angle_atom_site_label_1
_geom_angle_atom_site_label_2
_geom_angle_atom_site_label_3
_geom_angle
_geom_angle_site_symmetry_1
_geom_angle_site_symmetry_3
_geom_angle_publ_flag
O2 U1 O2 180.0(5) . 9_655 ?
O2 U1 O8 92.1(3) . 9_655 ?
O2 U1 O8 87.9(3) 9_655 9_655 ?
O2 U1 O8 87.9(3) . . ?
O2 U1 O8 92.1(3) 9_655 . ?
O8 U1 O8 180 9_655 . ?
O2 U1 O5 83.84(18) . 2_655 ?
O2 U1 O5 96.16(18) 9_655 2_655 ?
O8 U1 O5 63.73(12) 9_655 2_655 ?
O8 U1 O5 116.27(12) . 2_655 ?
O2 U1 O5 96.16(18) . . ?
O2 U1 O5 83.84(18) 9_655 . ?
O8 U1 O5 116.27(12) 9_655 . ?
O8 U1 O5 63.73(12) . . ?
O5 U1 O5 54.7(2) 2_655 . ?
O2 U1 O5 83.84(18) . 9_655 ?
O2 U1 O5 96.16(18) 9_655 9_655 ?
O8 U1 O5 63.73(12) 9_655 9_655 ?
O8 U1 O5 116.27(12) . 9_655 ?
O5 U1 O5 125.3(2) 2_655 9_655 ?
O5 U1 O5 180.00(19) . 9_655 ?
O2 U1 O5 96.16(18) . 10 ?
O2 U1 O5 83.84(18) 9_655 10 ?
O8 U1 O5 116.27(12) 9_655 10 ?
O8 U1 O5 63.73(12) . 10 ?
O5 U1 O5 180 2_655 10 ?
O5 U1 O5 125.3(2) . 10 ?
O5 U1 O5 54.7(2) 9_655 10 ?
O2 U1 P1 90 . . ?
O2 U1 P1 90 9_655 . ?
O8 U1 P1 90 9_655 . ?
O8 U1 P1 90 . . ?
O5 U1 P1 27.37(11) 2_655 . ?
O5 U1 P1 27.37(11) . . ?
O5 U1 P1 152.63(11) 9_655 . ?
O5 U1 P1 152.63(11) 10 . ?
O2 U1 P1 90 . 9_655 ?
O2 U1 P1 90 9_655 9_655 ?
O8 U1 P1 90 9_655 9_655 ?
O8 U1 P1 90 . 9_655 ?
O5 U1 P1 152.63(11) 2_655 9_655 ?
O5 U1 P1 152.63(11) . 9_655 ?
O5 U1 P1 27.37(11) 9_655 9_655 ?
O5 U1 P1 27.37(11) 10 9_655 ?
P1 U1 P1 180 . 9_655 ?
O2 U1 U3 76.5(2) . 2_655 ?
O2 U1 U3 103.5(2) 9_655 2_655 ?
O8 U1 U3 32.62(9) 9_655 2_655 ?
O8 U1 U3 147.38(9) . 2_655 ?
O5 U1 U3 34.67(11) 2_655 2_655 ?
O5 U1 U3 89.37(11) . 2_655 ?
O5 U1 U3 90.63(11) 9_655 2_655 ?
O5 U1 U3 145.33(11) 10 2_655 ?
P1 U1 U3 62.018(5) . 2_655 ?
P1 U1 U3 117.982(5) 9_655 2_655 ?
O2 U1 U3 103.5(2) . 10 ?
O2 U1 U3 76.5(2) 9_655 10 ?
O8 U1 U3 147.38(9) 9_655 10 ?
O8 U1 U3 32.62(9) . 10 ?
O5 U1 U3 145.33(11) 2_655 10 ?
O5 U1 U3 90.63(11) . 10 ?
O5 U1 U3 89.37(11) 9_655 10 ?
O5 U1 U3 34.67(11) 10 10 ?
P1 U1 U3 117.982(5) . 10 ?
P1 U1 U3 62.018(5) 9_655 10 ?
U3 U1 U3 180.000(3) 2_655 10 ?
O1 U2 O1 180 9 . ?
O1 U2 O7 88.3(4) 9 . ?
O1 U2 O7 91.7(4) . . ?
O1 U2 O7 91.7(4) 9 9 ?
O1 U2 O7 88.3(4) . 9 ?
O7 U2 O7 180 . 9 ?
O1 U2 O6 97.66(19) 9 . ?
O1 U2 O6 82.34(19) . . ?
O7 U2 O6 64.00(12) . . ?
O7 U2 O6 116.00(12) 9 . ?
O1 U2 O6 82.34(19) 9 9 ?
O1 U2 O6 97.66(19) . 9 ?
O7 U2 O6 116.00(12) . 9 ?
O7 U2 O6 64.00(12) 9 9 ?
O6 U2 O6 180.0(2) . 9 ?
O1 U2 O6 82.34(19) 9 2 ?
O1 U2 O6 97.66(19) . 2 ?
O7 U2 O6 116.00(12) . 2 ?
O7 U2 O6 64.00(12) 9 2 ?
O6 U2 O6 55.0(2) . 2 ?
O6 U2 O6 125.0(2) 9 2 ?
O1 U2 O6 97.66(19) 9 10 ?
O1 U2 O6 82.34(19) . 10 ?
O7 U2 O6 64.00(12) . 10 ?
O7 U2 O6 116.00(12) 9 10 ?
O6 U2 O6 125.0(2) . 10 ?
O6 U2 O6 55.0(2) 9 10 ?
O6 U2 O6 180 2 10 ?
O1 U2 P2 90 9 . ?
O1 U2 P2 90 . . ?
O7 U2 P2 90 . . ?
O7 U2 P2 90 9 . ?
O6 U2 P2 27.52(11) . . ?
O6 U2 P2 152.48(11) 9 . ?
O6 U2 P2 27.52(11) 2 . ?
O6 U2 P2 152.48(11) 10 . ?
O1 U2 P2 90 9 9 ?
O1 U2 P2 90 . 9 ?
O7 U2 P2 90 . 9 ?
O7 U2 P2 90 9 9 ?
O6 U2 P2 152.48(11) . 9 ?
O6 U2 P2 27.52(11) 9 9 ?
O6 U2 P2 152.48(11) 2 9 ?
O6 U2 P2 27.52(11) 10 9 ?
P2 U2 P2 180 . 9 ?
O1 U2 U3 91.0(3) 9 9 ?
O1 U2 U3 89.0(3) . 9 ?
O7 U2 U3 151.168(7) . 9 ?
O7 U2 U3 28.832(7) 9 9 ?
O6 U2 U3 144.37(11) . 9 ?
O6 U2 U3 35.63(11) 9 9 ?
O6 U2 U3 92.43(11) 2 9 ?
O6 U2 U3 87.57(11) 10 9 ?
P2 U2 U3 118.828(5) . 9 ?
P2 U2 U3 61.172(5) 9 9 ?
O1 U2 U3 89.0(3) 9 . ?
O1 U2 U3 91.0(3) . . ?
O7 U2 U3 28.832(7) . . ?
O7 U2 U3 151.168(7) 9 . ?
O6 U2 U3 35.63(11) . . ?
O6 U2 U3 144.37(11) 9 . ?
O6 U2 U3 87.57(11) 2 . ?
O6 U2 U3 92.43(11) 10 . ?
P2 U2 U3 61.172(5) . . ?
P2 U2 U3 118.828(5) 9 . ?
U3 U2 U3 180 9 . ?
O4 U3 O3 176.3(3) . . ?
O4 U3 O7 95.4(3) . . ?
O3 U3 O7 88.3(3) . . ?
O4 U3 O6 87.8(2) . . ?
O3 U3 O6 93.1(2) . . ?
O7 U3 O6 68.3(2) . . ?
O4 U3 O5 93.1(3) . . ?
O3 U3 O5 84.8(2) . . ?
O7 U3 O5 131.9(2) . . ?
O6 U3 O5 159.51(16) . . ?
O4 U3 O8 87.2(3) . . ?
O3 U3 O8 94.7(3) . . ?
O7 U3 O8 67.9(2) . . ?
O6 U3 O8 135.12(19) . . ?
O5 U3 O8 65.35(19) . . ?
O4 U3 O9 91.7(2) . . ?
O3 U3 O9 84.9(2) . . ?
O7 U3 O9 146.7(2) . . ?
O6 U3 O9 79.6(2) . . ?
O5 U3 O9 79.9(2) . . ?
O8 U3 O9 145.1(2) . . ?
O4 U3 U3 102.78(18) . 10 ?
O3 U3 U3 80.63(17) . 10 ?
O7 U3 U3 32.41(15) . 10 ?
O6 U3 U3 100.18(13) . 10 ?
O5 U3 U3 99.59(13) . 10 ?
O8 U3 U3 38.51(13) . 10 ?
O9 U3 U3 165.48(17) . 10 ?
O4 U3 U2 88.3(2) . . ?
O3 U3 U2 94.70(18) . . ?
O7 U3 U2 28.77(15) . . ?
O6 U3 U2 40.00(14) . . ?
O5 U3 U2 160.44(14) . . ?
O8 U3 U2 95.28(13) . . ?
O9 U3 U2 119.60(16) . . ?
U3 U3 U2 61.172(5) 10 . ?
O4 U3 U1 101.5(2) . . ?
O3 U3 U1 78.71(18) . . ?
O7 U3 U1 94.37(15) . . ?
O6 U3 U1 161.22(14) . . ?
O5 U3 U1 37.58(13) . . ?
O8 U3 U1 31.41(15) . . ?
O9 U3 U1 115.96(16) . . ?
U3 U3 U1 62.018(5) 10 . ?
U2 U3 U1 123.126(10) . . ?
O5 P1 O5 114.3(5) 7_545 2_655 ?
O5 P1 O5 113.1(5) 7_545 . ?
O5 P1 O5 101.3(4) 2_655 . ?
O5 P1 O5 101.3(4) 7_545 8 ?
O5 P1 O5 113.1(5) 2_655 8 ?
O5 P1 O5 114.3(5) . 8 ?
O5 P1 U1 50.7(2) 7_545 7_545 ?
O5 P1 U1 129.3(2) 2_655 7_545 ?
O5 P1 U1 129.3(2) . 7_545 ?
O5 P1 U1 50.7(2) 8 7_545 ?
O5 P1 U1 129.3(2) 7_545 . ?
O5 P1 U1 50.7(2) 2_655 . ?
O5 P1 U1 50.7(2) . . ?
O5 P1 U1 129.3(2) 8 . ?
U1 P1 U1 180 7_545 . ?
O6 P2 O6 103.0(4) 11_556 12_556 ?
O6 P2 O6 112.8(2) 11_556 . ?
O6 P2 O6 112.8(2) 12_556 . ?
O6 P2 O6 112.8(2) 11_556 2 ?
O6 P2 O6 112.8(2) 12_556 2 ?
O6 P2 O6 103.0(4) . 2 ?
O6 P2 U2 51.5(2) 11_556 3 ?
O6 P2 U2 51.5(2) 12_556 3 ?
O6 P2 U2 128.5(2) . 3 ?
O6 P2 U2 128.5(2) 2 3 ?
O6 P2 U2 128.5(2) 11_556 . ?
O6 P2 U2 128.5(2) 12_556 . ?
O6 P2 U2 51.5(2) . . ?
O6 P2 U2 51.5(2) 2 . ?
U2 P2 U2 180 3 . ?
P1 O5 U3 150.2(3) . . ?
P1 O5 U1 102.0(2) . . ?
U3 O5 U1 107.7(2) . . ?
P2 O6 U3 142.7(3) . . ?
P2 O6 U2 101.0(3) . . ?
U3 O6 U2 104.4(2) . . ?
U2 O7 U3 122.40(15) . 10 ?
U2 O7 U3 122.40(15) . . ?
U3 O7 U3 115.2(3) 10 . ?
U1 O8 U3 116.0(2) . 10 ?
U1 O8 U3 116.0(2) . . ?
U3 O8 U3 103.0(3) 10 . ?

loop_
_geom_bond_atom_site_label_1
_geom_bond_atom_site_label_2
_geom_bond_distance
_geom_bond_site_symmetry_2
_geom_bond_publ_flag
U1 O2 1.755(7) . ?
U1 O2 1.755(7) 9_655 ?
U1 O8 2.342(7) 9_655 ?
U1 O8 2.342(7) . ?
U1 O5 2.586(6) 2_655 ?
U1 O5 2.586(6) . ?
U1 O5 2.586(6) 9_655 ?
U1 O5 2.586(6) 10 ?
U1 P1 3.2708(5) . ?
U1 P1 3.2708(5) 9_655 ?
U1 U3 4.0389(4) 2_655 ?
U1 U3 4.0389(4) 10 ?
U2 O1 1.772(8) 9 ?
U2 O1 1.772(8) . ?
U2 O7 2.240(7) . ?
U2 O7 2.240(7) 9 ?
U2 O6 2.608(6) . ?
U2 O6 2.608(6) 9 ?
U2 O6 2.608(6) 2 ?
U2 O6 2.608(6) 10 ?
U2 P2 3.2708(5) . ?
U2 P2 3.2708(5) 9 ?
U2 U3 3.9301(4) 9 ?
U2 U3 3.9301(4) . ?
U3 O4 1.752(6) . ?
U3 O3 1.759(5) . ?
U3 O7 2.245(4) . ?
U3 O6 2.364(5) . ?
U3 O5 2.412(5) . ?
U3 O8 2.422(4) . ?
U3 O9 2.440(5) . ?
U3 U3 3.7901(7) 10 ?
P1 O5 1.537(5) 7_545 ?
P1 O5 1.537(5) 2_655 ?
P1 O5 1.537(5) . ?
P1 O5 1.537(5) 8 ?
P1 U1 3.2708(5) 7_545 ?
P2 O6 1.540(5) 11_556 ?
P2 O6 1.540(5) 12_556 ?
P2 O6 1.540(5) . ?
P2 O6 1.540(5) 2 ?
P2 U2 3.2708(5) 3 ?
O7 U3 2.245(4) 10 ?
O8 U3 2.422(4) 10 ?
